data_7063984
loop_
_publ_author_name
'Kammereck, Stefanie'
'Bousrez, Guillaume'
'Renier, Olivier'
'Paterlini, Veronica'
'Smetana, Volodymyr'
'Mudring, Anja-Verena'

_publ_section_title
;
 Crystal chemistry and luminescence properties of tetrabutylphosphonium
 tetrakis(8-quinolinato)lanthanidate [P4444][Ln(Q)4]&#x00B7;2X (X = H2O
 and (CH3)2CO)
;
_journal_issue 38
_journal_name_full 'New Journal of Chemistry'
_journal_page_first 16493
_journal_page_last 16500
_journal_paper_doi 10.1039/D4NJ03697B
_journal_volume 49
_journal_year 2025
_chemical_formula_sum 'C52 H64 Ho N4 O6 P'
_chemical_formula_weight 1036.97
_space_group_crystal_system orthorhombic
_space_group_IT_number 33
_space_group_name_Hall 'P 2c -2n'
_space_group_name_H-M_alt 'P n a 21'
_atom_sites_solution_hydrogens mixed
_audit_creation_method SHELXL-2018/3
_audit_update_record
;
2024-09-16 deposited with the CCDC.	2025-08-06 downloaded from the CCDC.
;
_cell_angle_alpha 90
_cell_angle_beta 90
_cell_angle_gamma 90
_cell_formula_units_Z 4
_cell_length_a 24.0475(7)
_cell_length_b 18.9425(6)
_cell_length_c 10.6047(3)
_cell_measurement_reflns_used 43212
_cell_measurement_temperature 100(2)
_cell_measurement_theta_max 30.500
_cell_measurement_theta_min 2.311
_cell_volume 4830.7(2)
_computing_structure_refinement 'SHELXL-2018/3 (Sheldrick, 2018)'
_diffrn_ambient_temperature 100(2)
_diffrn_measured_fraction_theta_full 0.998
_diffrn_measured_fraction_theta_max 0.929
_diffrn_measurement_device_type 'Bruker Venture'
_diffrn_radiation_type MoK\a
_diffrn_radiation_wavelength 0.71073
_diffrn_reflns_av_R_equivalents 0.0493
_diffrn_reflns_av_unetI/netI 0.0563
_diffrn_reflns_Laue_measured_fraction_full 0.998
_diffrn_reflns_Laue_measured_fraction_max 0.929
_diffrn_reflns_limit_h_max 34
_diffrn_reflns_limit_h_min -29
_diffrn_reflns_limit_k_max 25
_diffrn_reflns_limit_k_min -24
_diffrn_reflns_limit_l_max 14
_diffrn_reflns_limit_l_min -15
_diffrn_reflns_number 43212
_diffrn_reflns_point_group_measured_fraction_full 0.947
_diffrn_reflns_point_group_measured_fraction_max 0.843
_diffrn_reflns_theta_full 25.242
_diffrn_reflns_theta_max 30.500
_diffrn_reflns_theta_min 2.311
_exptl_absorpt_coefficient_mu 1.724
_exptl_absorpt_correction_T_max 0.94
_exptl_absorpt_correction_T_min 0.82
_exptl_absorpt_correction_type multi-scan
_exptl_absorpt_process_details SADABS
_exptl_crystal_density_diffrn 1.426
_exptl_crystal_description 'irregular fragment'
_exptl_crystal_F_000 2136
_exptl_crystal_size_max 0.200
_exptl_crystal_size_mid 0.100
_exptl_crystal_size_min 0.040
_refine_diff_density_max 1.304
_refine_diff_density_min -1.191
_refine_diff_density_rms 0.099
_refine_ls_abs_structure_details
;
 Refined as an inversion twin.
;
_refine_ls_abs_structure_Flack 0.465(15)
_refine_ls_extinction_method none
_refine_ls_goodness_of_fit_ref 1.123
_refine_ls_hydrogen_treatment mixed
_refine_ls_matrix_type full
_refine_ls_number_parameters 616
_refine_ls_number_reflns 12426
_refine_ls_number_restraints 15
_refine_ls_restrained_S_all 1.123
_refine_ls_R_factor_all 0.0750
_refine_ls_R_factor_gt 0.0488
_refine_ls_shift/su_max 0.002
_refine_ls_shift/su_mean 0.000
_refine_ls_structure_factor_coef Fsqd
_refine_ls_weighting_details 'w=1/[\s^2^(Fo^2^)+(0.0068P)^2^+6.0867P] where P=(Fo^2^+2Fc^2^)/3'
_refine_ls_weighting_scheme calc
_refine_ls_wR_factor_gt 0.0636
_refine_ls_wR_factor_ref 0.0689
_reflns_Friedel_coverage 0.730
_reflns_Friedel_fraction_full 0.890
_reflns_Friedel_fraction_max 0.749
_reflns_number_gt 9325
_reflns_number_total 12426
_reflns_threshold_expression 'I > 2\s(I)'
_cod_data_source_file d4nj03697b2.cif
_cod_data_source_block Ho
_cod_depositor_comments
;
The following automatic conversions were performed:

data item '_exptl_absorpt_correction_type' value 'Multi-scan' was
changed to 'multi-scan' in accordance with the
/home/data/users/saulius/crontab/automatic-downloads/rss-feeds/RSC/lib/dictionaries/cif_core.dic
dictionary named 'cif_core.dic' version 2.4.2 last updated on
2011-04-26.

Automatic conversion script
Id: cif_fix_values 8170 2020-07-09 18:12:32Z antanas 

 Adding full bibliography for 7063983--7063989.cif.
;
_cod_database_code 7063984
_shelx_shelxl_version_number 2018/3
_shelx_space_group_comment
;
The symmetry employed for this shelxl refinement is uniquely defined
by the following loop, which should always be used as a source of
symmetry information in preference to the above space-group names.
They are only intended as comments.
;
_shelx_estimated_absorpt_t_min 0.724
_shelx_estimated_absorpt_t_max 0.934

loop_
_space_group_symop_operation_xyz
'x, y, z'
'-x, -y, z+1/2'
'-x+1/2, y+1/2, z+1/2'
'x+1/2, -y+1/2, z'

loop_
_atom_site_label
_atom_site_type_symbol
_atom_site_fract_x
_atom_site_fract_y
_atom_site_fract_z
_atom_site_U_iso_or_equiv
_atom_site_adp_type
_atom_site_occupancy
_atom_site_site_symmetry_order
_atom_site_calc_flag
_atom_site_refinement_flags_posn
_atom_site_refinement_flags_adp
_atom_site_refinement_flags_occupancy
_atom_site_disorder_assembly
_atom_site_disorder_group
Ho1 Ho 0.31072(2) -0.25145(2) 0.38557(10) 0.01777(5) Uani 1 1 d . . . . .
O5 O 0.3702(2) -0.1660(3) 0.3147(5) 0.0212(12) Uani 1 1 d D . . . .
N3 N 0.2621(2) -0.3658(3) 0.3264(6) 0.0179(13) Uani 1 1 d . . . . .
N1 N 0.3573(2) -0.1819(3) 0.5668(7) 0.0227(15) Uani 1 1 d . . . . .
C22 C 0.4249(3) -0.4153(4) 0.1735(8) 0.0224(17) Uani 1 1 d . . . . .
N2 N 0.3649(2) -0.3143(3) 0.2115(6) 0.0162(13) Uani 1 1 d . . . . .
C51 C 0.3727(3) -0.1427(4) 0.7800(8) 0.0275(18) Uani 1 1 d . . . . .
H51 H 0.364803 -0.148024 0.867252 0.033 Uiso 1 1 calc R U . . .
C47 C 0.4581(3) -0.0221(4) 0.4343(9) 0.034(2) Uani 1 1 d . . . . .
H47 H 0.481273 0.014363 0.402430 0.041 Uiso 1 1 calc R U . . .
C17 C 0.3975(3) -0.3685(4) 0.2573(8) 0.0187(11) Uani 1 1 d . . . . .
C46 C 0.4309(3) -0.0678(4) 0.3481(8) 0.0260(19) Uani 1 1 d . . . . .
H46 H 0.436614 -0.061349 0.260241 0.031 Uiso 1 1 calc R U . . .
C49 C 0.4179(3) -0.0811(4) 0.6090(9) 0.0254(19) Uani 1 1 d . . . . .
C19 C 0.4320(3) -0.4316(4) 0.4381(9) 0.0268(19) Uani 1 1 d . . . . .
H19 H 0.435037 -0.437531 0.526792 0.032 Uiso 1 1 calc R U . . .
C52 C 0.3491(3) -0.1888(4) 0.6893(8) 0.0219(16) Uani 1 1 d . . . . .
H52 H 0.326355 -0.226484 0.718036 0.026 Uiso 1 1 calc R U . . .
C24 C 0.3835(3) -0.3529(4) 0.0003(7) 0.0251(17) Uani 1 1 d . . . . .
H24 H 0.377026 -0.346866 -0.087392 0.030 Uiso 1 1 calc R U . . .
C44 C 0.3904(3) -0.1284(3) 0.5269(7) 0.0166(14) Uani 1 1 d . . . . .
C48 C 0.4521(3) -0.0286(4) 0.5569(10) 0.034(2) Uani 1 1 d . . . . .
H48 H 0.471406 0.002813 0.611349 0.041 Uiso 1 1 calc R U . . .
C20 C 0.4588(3) -0.4780(4) 0.3569(7) 0.0235(18) Uani 1 1 d . . . . .
H20 H 0.479565 -0.515723 0.392317 0.028 Uiso 1 1 calc R U . . .
C26 C 0.2335(2) -0.3616(3) 0.2162(6) 0.0173(14) Uani 1 1 d . . . . .
C21 C 0.4567(3) -0.4718(4) 0.2253(10) 0.030(2) Uani 1 1 d . . . . .
H21 H 0.475756 -0.504257 0.172375 0.036 Uiso 1 1 calc R U . . .
C23 C 0.4172(3) -0.4060(4) 0.0435(9) 0.0279(19) Uani 1 1 d . . . . .
H23 H 0.435264 -0.436560 -0.014520 0.033 Uiso 1 1 calc R U . . .
C33 C 0.2412(3) -0.4893(3) 0.3342(7) 0.0269(16) Uani 1 1 d . . . . .
H33 H 0.244341 -0.532985 0.377492 0.032 Uiso 1 1 calc R U . . .
C25 C 0.3589(3) -0.3078(4) 0.0883(8) 0.0216(16) Uani 1 1 d . . . . .
H25 H 0.336500 -0.270253 0.057624 0.026 Uiso 1 1 calc R U . . .
C50 C 0.4070(3) -0.0906(4) 0.7384(8) 0.0254(18) Uani 1 1 d . . . . .
H50 H 0.423944 -0.059931 0.797893 0.030 Uiso 1 1 calc R U . . .
C32 C 0.2137(3) -0.4864(4) 0.2237(7) 0.0282(16) Uani 1 1 d . . . . .
H32 H 0.198031 -0.528093 0.188856 0.034 Uiso 1 1 calc R U . . .
C34 C 0.2659(2) -0.4272(3) 0.3871(11) 0.0257(14) Uani 1 1 d . . . . .
H34 H 0.284959 -0.429781 0.465401 0.031 Uiso 1 1 calc DR U . . .
C31 C 0.2080(3) -0.4220(3) 0.1601(6) 0.0218(14) Uani 1 1 d . . . . .
C18 C 0.4002(2) -0.3756(3) 0.3883(10) 0.0174(13) Uani 1 1 d . . . . .
C45 C 0.3964(3) -0.1214(3) 0.3883(12) 0.0256(16) Uani 1 1 d . . . . .
O6 O 0.3727(2) -0.3317(3) 0.4619(5) 0.0235(13) Uani 1 1 d D . . . .
O4 O 0.2531(2) -0.2718(3) 0.5513(5) 0.0221(12) Uani 1 1 d D . . . .
O3 O 0.2540(2) -0.2389(3) 0.2148(6) 0.0201(12) Uani 1 1 d D . . . .
C36 C 0.2226(3) -0.2217(4) 0.6012(7) 0.0206(16) Uani 1 1 d . . . . .
C28 C 0.2020(3) -0.2882(4) 0.0439(7) 0.0235(16) Uani 1 1 d . . . . .
H28 H 0.199604 -0.243884 0.002296 0.028 Uiso 1 1 calc R U . . .
C37 C 0.1910(3) -0.2304(4) 0.7100(8) 0.0316(18) Uani 1 1 d . . . . .
H37 H 0.191314 -0.274962 0.750986 0.038 Uiso 1 1 calc R U . . .
C27 C 0.2302(3) -0.2934(4) 0.1582(7) 0.0189(16) Uani 1 1 d . . . . .
C29 C 0.1769(3) -0.3482(4) -0.0105(6) 0.0292(17) Uani 1 1 d . . . . .
H29 H 0.157727 -0.343016 -0.088261 0.035 Uiso 1 1 calc R U . . .
N4 N 0.2522(2) -0.1448(3) 0.4360(6) 0.0213(14) Uani 1 1 d . . . . .
C30 C 0.1791(3) -0.4136(4) 0.0441(7) 0.0303(16) Uani 1 1 d . . . . .
H30 H 0.161641 -0.452806 0.004928 0.036 Uiso 1 1 calc R U . . .
C43 C 0.2505(2) -0.0830(3) 0.3800(10) 0.0233(14) Uani 1 1 d . . . . .
H43 H 0.272336 -0.076818 0.306109 0.028 Uiso 1 1 calc DR U . . .
C35 C 0.2202(2) -0.1536(3) 0.5416(7) 0.0187(11) Uani 1 1 d . . . . .
C40 C 0.1869(3) -0.0989(3) 0.5930(7) 0.0259(15) Uani 1 1 d . . . . .
C41 C 0.1881(3) -0.0334(4) 0.5280(7) 0.0348(17) Uani 1 1 d . . . . .
H41 H 0.167107 0.005296 0.559253 0.042 Uiso 1 1 calc R U . . .
C38 C 0.1591(3) -0.1764(4) 0.7609(7) 0.0317(18) Uani 1 1 d . . . . .
H38 H 0.138862 -0.184724 0.836456 0.038 Uiso 1 1 calc R U . . .
C42 C 0.2189(3) -0.0255(4) 0.4216(7) 0.0333(19) Uani 1 1 d . . . . .
H42 H 0.218909 0.017814 0.376582 0.040 Uiso 1 1 calc R U . . .
C39 C 0.1561(3) -0.1107(4) 0.7038(7) 0.0323(17) Uani 1 1 d . . . . .
H39 H 0.133663 -0.074348 0.738784 0.039 Uiso 1 1 calc R U . . .
P1 P 0.56885(8) -0.23191(9) 0.34239(16) 0.0315(4) Uani 1 1 d . . . . .
C15 C 0.4812(3) -0.2860(4) 0.6612(8) 0.032(2) Uani 1 1 d . . . . .
H15A H 0.444553 -0.297301 0.623701 0.039 Uiso 1 1 calc R U . . .
H15B H 0.479584 -0.237065 0.693661 0.039 Uiso 1 1 calc R U . . .
C5 C 0.5474(3) -0.1843(4) 0.2041(7) 0.0263(15) Uani 1 1 d . . . . .
H5A H 0.539825 -0.134781 0.228280 0.032 Uiso 1 1 calc R U . . .
H5B H 0.578753 -0.183843 0.143450 0.032 Uiso 1 1 calc R U . . .
C16 C 0.4923(3) -0.3361(4) 0.7700(9) 0.035(2) Uani 1 1 d . . . . .
H16A H 0.467171 -0.325039 0.840012 0.053 Uiso 1 1 calc R U . . .
H16B H 0.530938 -0.330740 0.798052 0.053 Uiso 1 1 calc R U . . .
H16C H 0.486084 -0.384797 0.742338 0.053 Uiso 1 1 calc R U . . .
C7 C 0.4806(3) -0.1710(5) 0.0201(8) 0.034(2) Uani 1 1 d . . . . .
H7A H 0.447152 -0.192224 -0.018954 0.041 Uiso 1 1 calc R U . . .
H7B H 0.471044 -0.122317 0.045994 0.041 Uiso 1 1 calc R U . . .
C13 C 0.5109(2) -0.2456(4) 0.4450(6) 0.0351(16) Uani 1 1 d . . . . .
H13A H 0.496862 -0.199195 0.473810 0.042 Uiso 1 1 calc R U . . .
H13B H 0.480708 -0.268981 0.397182 0.042 Uiso 1 1 calc R U . . .
C8 C 0.5270(3) -0.1681(4) -0.0777(6) 0.0355(17) Uani 1 1 d . . . . .
H8A H 0.512998 -0.146035 -0.154973 0.053 Uiso 1 1 calc R U . . .
H8B H 0.539734 -0.216122 -0.096454 0.053 Uiso 1 1 calc R U . . .
H8C H 0.558086 -0.140312 -0.044452 0.053 Uiso 1 1 calc R U . . .
C14 C 0.5253(3) -0.2907(3) 0.5604(7) 0.0308(17) Uani 1 1 d . . . . .
H14A H 0.529614 -0.340547 0.533998 0.037 Uiso 1 1 calc R U . . .
H14B H 0.561326 -0.274738 0.595661 0.037 Uiso 1 1 calc R U . . .
C6 C 0.4962(3) -0.2137(4) 0.1373(8) 0.0328(19) Uani 1 1 d . . . . .
H6A H 0.464397 -0.213642 0.196712 0.039 Uiso 1 1 calc R U . . .
H6B H 0.503384 -0.263264 0.112440 0.039 Uiso 1 1 calc R U . . .
C9A C 0.6171(4) -0.1694(6) 0.4292(10) 0.025(2) Uani 0.705(9) 1 d . . P A 1
H9AA H 0.637425 -0.195840 0.495248 0.030 Uiso 0.705(9) 1 calc R U P A 1
H9AB H 0.644856 -0.150260 0.369223 0.030 Uiso 0.705(9) 1 calc R U P A 1
C10A C 0.5850(5) -0.1075(6) 0.4909(12) 0.044(3) Uani 0.705(9) 1 d . . P A 1
H10A H 0.556890 -0.090389 0.429872 0.053 Uiso 0.705(9) 1 calc R U P A 1
H10B H 0.564677 -0.126074 0.564967 0.053 Uiso 0.705(9) 1 calc R U P A 1
C11A C 0.6185(6) -0.0466(9) 0.5322(14) 0.056(4) Uani 0.705(9) 1 d . . P A 1
H11A H 0.593316 -0.008990 0.562722 0.068 Uiso 0.705(9) 1 calc R U P A 1
H11B H 0.639334 -0.027767 0.459076 0.068 Uiso 0.705(9) 1 calc R U P A 1
C12A C 0.6604(7) -0.0657(8) 0.6388(12) 0.059(4) Uani 0.705(9) 1 d . . P A 1
H12A H 0.681495 -0.023507 0.662651 0.071 Uiso 0.705(9) 1 calc R U P A 1
H12B H 0.639980 -0.083398 0.712309 0.071 Uiso 0.705(9) 1 calc R U P A 1
H12C H 0.686015 -0.102182 0.608626 0.071 Uiso 0.705(9) 1 calc R U P A 1
C1C C 0.6268(9) -0.2072(13) 0.416(2) 0.025(2) Uani 0.295(9) 1 d . . P A 2
H1CA H 0.659834 -0.213839 0.361503 0.030 Uiso 0.295(9) 1 calc R U P A 2
H1CB H 0.632101 -0.233927 0.495329 0.030 Uiso 0.295(9) 1 calc R U P A 2
C2C C 0.6150(12) -0.1199(17) 0.445(3) 0.044(3) Uani 0.295(9) 1 d . . P A 2
H2CA H 0.633260 -0.090253 0.380461 0.053 Uiso 0.295(9) 1 calc R U P A 2
H2CB H 0.574568 -0.109785 0.444316 0.053 Uiso 0.295(9) 1 calc R U P A 2
C4C C 0.6331(18) -0.040(2) 0.572(3) 0.059(4) Uani 0.295(9) 1 d . . P A 2
H4CA H 0.646452 -0.017612 0.649147 0.071 Uiso 0.295(9) 1 calc R U P A 2
H4CB H 0.653806 -0.021450 0.499320 0.071 Uiso 0.295(9) 1 calc R U P A 2
H4CC H 0.593384 -0.029864 0.560757 0.071 Uiso 0.295(9) 1 calc R U P A 2
C3C C 0.6400(13) -0.1045(17) 0.579(3) 0.056(4) Uani 0.295(9) 1 d . . P A 2
H3C H 0.618361 -0.126451 0.647690 0.068 Uiso 0.295(9) 1 calc R U P A 2
H3D H 0.679704 -0.117909 0.585316 0.068 Uiso 0.295(9) 1 calc R U P A 2
C1A C 0.6109(4) -0.3049(5) 0.3003(9) 0.0201(19) Uani 0.625(10) 1 d . . P A 1
H1E H 0.644017 -0.287839 0.254166 0.024 Uiso 0.625(10) 1 calc R U P A 1
H1F H 0.623788 -0.328943 0.377854 0.024 Uiso 0.625(10) 1 calc R U P A 1
C2A C 0.5795(5) -0.3574(6) 0.2183(13) 0.035(3) Uani 0.625(10) 1 d . . P A 1
H2AA H 0.568966 -0.333846 0.138494 0.042 Uiso 0.625(10) 1 calc R U P A 1
H2AB H 0.544807 -0.371120 0.262072 0.042 Uiso 0.625(10) 1 calc R U P A 1
C1B C 0.5746(7) -0.3330(9) 0.3032(15) 0.0201(19) Uani 0.375(10) 1 d . . P A 2
H1BA H 0.585021 -0.359753 0.379819 0.024 Uiso 0.375(10) 1 calc R U P A 2
H1BB H 0.538302 -0.350999 0.272778 0.024 Uiso 0.375(10) 1 calc R U P A 2
C2B C 0.6173(7) -0.3424(9) 0.2049(18) 0.025(4) Uani 0.375(10) 1 d . . P A 2
H2E H 0.654603 -0.327863 0.234547 0.030 Uiso 0.375(10) 1 calc DR U P A 2
H2F H 0.607875 -0.316432 0.126673 0.030 Uiso 0.375(10) 1 calc R U P A 2
C4 C 0.6629(4) -0.4304(5) 0.0988(12) 0.076(4) Uani 1 1 d . . . . .
H4A H 0.665515 -0.478342 0.064598 0.114 Uiso 1 1 calc R U . . .
H4B H 0.696813 -0.419283 0.145885 0.114 Uiso 1 1 calc DR U . . .
H4C H 0.658423 -0.396681 0.029417 0.114 Uiso 1 1 calc R U . . .
C3 C 0.6130(4) -0.4256(4) 0.1863(12) 0.072(4) Uani 1 1 d . . . . .
H3A H 0.625615 -0.444746 0.268305 0.086 Uiso 1 1 calc R U . A 1
H3B H 0.585407 -0.459631 0.153120 0.086 Uiso 1 1 calc R U . A 1
O1 O 0.3222(2) -0.3731(3) 0.6951(6) 0.0383(15) Uani 1 1 d D . . . .
H1A H 0.2943(19) -0.348(4) 0.661(7) 0.057 Uiso 1 1 d D U . . .
H1B H 0.3487(14) -0.365(3) 0.641(2) 0.057 Uiso 1 1 d D U . . .
O2 O 0.3170(2) -0.1317(3) 0.0802(6) 0.0338(14) Uani 1 1 d D . . . .
H2A H 0.2875(18) -0.158(3) 0.101(6) 0.051 Uiso 1 1 d D U . . .
H2B H 0.3405(12) -0.130(3) 0.142(2) 0.051 Uiso 1 1 d D U . . .

loop_
_atom_site_aniso_label
_atom_site_aniso_U_11
_atom_site_aniso_U_22
_atom_site_aniso_U_33
_atom_site_aniso_U_23
_atom_site_aniso_U_13
_atom_site_aniso_U_12
Ho1 0.01872(9) 0.01761(9) 0.01699(9) -0.00016(14) -0.0020(2) 0.00081(15)
O5 0.025(3) 0.025(3) 0.014(3) 0.000(2) -0.004(2) -0.002(2)
N3 0.016(3) 0.024(3) 0.014(3) -0.003(2) 0.005(2) 0.000(2)
N1 0.017(3) 0.019(3) 0.032(4) 0.001(3) -0.004(3) 0.004(2)
C22 0.016(4) 0.027(4) 0.024(4) -0.009(3) 0.002(3) -0.006(3)
N2 0.016(3) 0.022(3) 0.011(3) 0.000(2) 0.000(3) -0.004(2)
C51 0.023(4) 0.032(4) 0.027(5) -0.003(3) -0.007(3) 0.013(3)
C47 0.021(4) 0.023(4) 0.058(7) -0.012(4) 0.005(4) -0.011(3)
C17 0.012(2) 0.024(2) 0.021(3) -0.008(2) -0.007(2) -0.0026(18)
C46 0.025(4) 0.032(4) 0.021(4) -0.001(3) 0.003(3) 0.002(3)
C49 0.015(4) 0.021(4) 0.040(5) -0.005(3) -0.003(4) 0.008(3)
C19 0.024(4) 0.020(4) 0.036(5) 0.000(3) -0.008(4) 0.002(3)
C52 0.027(4) 0.025(4) 0.014(4) 0.005(3) -0.003(3) 0.008(3)
C24 0.029(4) 0.035(4) 0.012(4) -0.002(3) 0.002(3) -0.009(3)
C44 0.012(3) 0.018(3) 0.020(4) 0.002(3) -0.003(3) 0.008(2)
C48 0.025(4) 0.036(5) 0.041(6) -0.019(4) 0.002(4) -0.004(4)
C20 0.025(4) 0.029(4) 0.017(5) 0.004(3) -0.010(3) 0.003(3)
C26 0.012(3) 0.022(3) 0.018(3) -0.005(3) 0.007(3) 0.002(2)
C21 0.019(4) 0.023(4) 0.047(6) -0.005(4) 0.010(4) 0.005(3)
C23 0.019(3) 0.027(4) 0.038(5) -0.011(4) 0.013(3) -0.002(3)
C33 0.028(4) 0.022(3) 0.030(4) 0.001(3) 0.009(3) -0.005(3)
C25 0.016(3) 0.025(4) 0.024(4) -0.001(3) 0.004(3) 0.000(3)
C50 0.020(4) 0.034(4) 0.023(4) -0.011(3) -0.012(3) 0.012(3)
C32 0.023(4) 0.028(3) 0.034(4) -0.004(3) 0.010(3) -0.010(3)
C34 0.018(3) 0.025(3) 0.034(4) 0.005(5) 0.008(4) 0.001(2)
C31 0.016(3) 0.032(4) 0.018(3) -0.005(3) 0.002(3) -0.004(3)
C18 0.014(3) 0.021(3) 0.017(3) -0.008(5) -0.001(4) -0.002(2)
C45 0.016(3) 0.020(3) 0.041(5) 0.001(5) -0.001(5) 0.006(2)
O6 0.021(3) 0.028(3) 0.022(3) 0.003(2) -0.006(2) 0.002(2)
O4 0.027(3) 0.019(2) 0.021(3) -0.003(3) 0.005(3) 0.002(3)
O3 0.024(3) 0.016(2) 0.021(3) 0.001(2) -0.006(2) 0.001(2)
C36 0.021(4) 0.026(3) 0.015(3) -0.002(3) -0.004(3) -0.007(3)
C28 0.017(3) 0.036(4) 0.017(4) 0.003(3) 0.003(3) 0.000(3)
C37 0.029(4) 0.040(4) 0.025(4) -0.005(3) 0.003(3) -0.001(3)
C27 0.009(3) 0.027(4) 0.021(4) -0.007(3) 0.002(3) 0.000(3)
C29 0.024(4) 0.049(4) 0.015(3) -0.008(3) -0.001(3) -0.008(3)
N4 0.019(3) 0.020(3) 0.025(3) -0.002(2) -0.007(3) 0.001(2)
C30 0.027(4) 0.040(4) 0.024(4) -0.010(3) 0.005(3) -0.014(3)
C43 0.020(3) 0.029(3) 0.021(3) 0.002(4) -0.002(4) 0.002(2)
C35 0.012(2) 0.024(2) 0.021(3) -0.008(2) -0.007(2) -0.0026(18)
C40 0.018(3) 0.030(3) 0.030(4) -0.009(3) -0.008(3) 0.002(3)
C41 0.034(4) 0.034(4) 0.036(4) -0.009(3) -0.005(4) 0.017(3)
C38 0.022(4) 0.055(5) 0.018(4) -0.010(3) -0.001(3) 0.003(3)
C42 0.040(4) 0.027(3) 0.034(5) -0.003(3) -0.013(4) 0.005(3)
C39 0.025(4) 0.046(4) 0.026(4) -0.013(3) -0.006(3) 0.013(3)
P1 0.0376(10) 0.0399(11) 0.0171(7) -0.0019(6) -0.0091(8) 0.0214(8)
C15 0.018(4) 0.028(4) 0.051(6) 0.010(4) -0.003(4) -0.003(3)
C5 0.021(3) 0.033(4) 0.025(4) 0.003(3) -0.006(3) 0.000(3)
C16 0.025(4) 0.036(4) 0.045(5) 0.015(4) 0.005(4) 0.000(3)
C7 0.026(4) 0.043(5) 0.034(5) 0.003(4) -0.008(4) -0.002(3)
C13 0.020(3) 0.035(3) 0.051(4) 0.014(4) -0.012(3) -0.006(3)
C8 0.040(4) 0.041(4) 0.026(4) -0.002(3) -0.011(3) 0.002(3)
C14 0.037(4) 0.023(4) 0.033(4) 0.010(3) -0.009(4) -0.001(3)
C6 0.025(4) 0.048(4) 0.025(4) 0.012(3) -0.008(4) 0.000(3)
C9A 0.008(4) 0.043(7) 0.024(5) 0.011(5) 0.007(3) 0.003(5)
C10A 0.037(7) 0.053(7) 0.042(7) -0.028(6) -0.010(5) 0.017(6)
C11A 0.044(7) 0.080(10) 0.044(9) -0.021(7) -0.022(6) -0.016(7)
C12A 0.087(12) 0.083(10) 0.008(5) -0.008(6) -0.006(6) -0.020(9)
C1C 0.008(4) 0.043(7) 0.024(5) 0.011(5) 0.007(3) 0.003(5)
C2C 0.037(7) 0.053(7) 0.042(7) -0.028(6) -0.010(5) 0.017(6)
C4C 0.087(12) 0.083(10) 0.008(5) -0.008(6) -0.006(6) -0.020(9)
C3C 0.044(7) 0.080(10) 0.044(9) -0.021(7) -0.022(6) -0.016(7)
C1A 0.014(4) 0.034(5) 0.012(4) 0.004(4) -0.002(4) 0.006(4)
C2A 0.034(7) 0.030(6) 0.041(8) 0.000(6) -0.010(6) -0.001(5)
C1B 0.014(4) 0.034(5) 0.012(4) 0.004(4) -0.002(4) 0.006(4)
C2B 0.009(8) 0.033(10) 0.034(11) 0.009(8) 0.009(8) 0.002(7)
C4 0.039(6) 0.050(6) 0.139(13) 0.037(7) -0.010(7) -0.008(5)
C3 0.040(5) 0.031(5) 0.144(11) -0.039(6) -0.033(6) 0.002(4)
O1 0.047(4) 0.036(3) 0.032(4) 0.007(3) 0.004(3) 0.005(3)
O2 0.043(3) 0.036(3) 0.023(4) 0.007(3) -0.001(3) -0.007(3)

loop_
_atom_type_symbol
_atom_type_description
_atom_type_scat_dispersion_real
_atom_type_scat_dispersion_imag
_atom_type_scat_source
C C 0.0033 0.0016 'International Tables Vol C Tables 4.2.6.8 and 6.1.1.4'
H H 0.0000 0.0000 'International Tables Vol C Tables 4.2.6.8 and 6.1.1.4'
Ho Ho -0.2175 4.6783 'International Tables Vol C Tables 4.2.6.8 and 6.1.1.4'
N N 0.0061 0.0033 'International Tables Vol C Tables 4.2.6.8 and 6.1.1.4'
O O 0.0106 0.0060 'International Tables Vol C Tables 4.2.6.8 and 6.1.1.4'
P P 0.1023 0.0942 'International Tables Vol C Tables 4.2.6.8 and 6.1.1.4'

loop_
_geom_angle_atom_site_label_1
_geom_angle_atom_site_label_2
_geom_angle_atom_site_label_3
_geom_angle
_geom_angle_site_symmetry_1
_geom_angle_site_symmetry_3
_geom_angle_publ_flag
O4 Ho1 O6 90.6(2) . . ?
O4 Ho1 O3 105.49(12) . . ?
O6 Ho1 O3 138.04(19) . . ?
O4 Ho1 O5 139.1(2) . . ?
O6 Ho1 O5 100.39(12) . . ?
O3 Ho1 O5 92.25(19) . . ?
O4 Ho1 N4 68.3(2) . . ?
O6 Ho1 N4 145.6(2) . . ?
O3 Ho1 N4 75.6(2) . . ?
O5 Ho1 N4 81.43(18) . . ?
O4 Ho1 N3 76.5(2) . . ?
O6 Ho1 N3 79.63(19) . . ?
O3 Ho1 N3 67.48(18) . . ?
O5 Ho1 N3 144.1(2) . . ?
N4 Ho1 N3 118.62(16) . . ?
O4 Ho1 N2 142.36(19) . . ?
O6 Ho1 N2 67.2(2) . . ?
O3 Ho1 N2 77.3(2) . . ?
O5 Ho1 N2 76.90(18) . . ?
N4 Ho1 N2 144.3(2) . . ?
N3 Ho1 N2 70.06(17) . . ?
O4 Ho1 N1 77.0(2) . . ?
O6 Ho1 N1 78.03(19) . . ?
O3 Ho1 N1 142.79(18) . . ?
O5 Ho1 N1 67.2(2) . . ?
N4 Ho1 N1 71.06(19) . . ?
N3 Ho1 N1 144.9(2) . . ?
N2 Ho1 N1 123.64(14) . . ?
C45 O5 Ho1 124.1(6) . . ?
C34 N3 C26 120.1(7) . . ?
C34 N3 Ho1 126.4(6) . . ?
C26 N3 Ho1 113.4(4) . . ?
C52 N1 C44 117.9(7) . . ?
C52 N1 Ho1 128.0(5) . . ?
C44 N1 Ho1 113.8(5) . . ?
C23 C22 C17 118.5(7) . . ?
C23 C22 C21 122.9(8) . . ?
C17 C22 C21 118.6(8) . . ?
C25 N2 C17 118.6(7) . . ?
C25 N2 Ho1 128.1(5) . . ?
C17 N2 Ho1 112.4(5) . . ?
C50 C51 C52 118.0(8) . . ?
C50 C51 H51 121.0 . . ?
C52 C51 H51 121.0 . . ?
C48 C47 C46 122.0(8) . . ?
C48 C47 H47 119.0 . . ?
C46 C47 H47 119.0 . . ?
N2 C17 C18 116.7(7) . . ?
N2 C17 C22 120.6(7) . . ?
C18 C17 C22 122.7(7) . . ?
C45 C46 C47 121.9(9) . . ?
C45 C46 H46 119.1 . . ?
C47 C46 H46 119.1 . . ?
C48 C49 C50 125.7(8) . . ?
C48 C49 C44 118.7(9) . . ?
C50 C49 C44 115.6(7) . . ?
C20 C19 C18 119.6(9) . . ?
C20 C19 H19 120.2 . . ?
C18 C19 H19 120.2 . . ?
N1 C52 C51 123.1(8) . . ?
N1 C52 H52 118.4 . . ?
C51 C52 H52 118.4 . . ?
C23 C24 C25 118.4(8) . . ?
C23 C24 H24 120.8 . . ?
C25 C24 H24 120.8 . . ?
N1 C44 C49 123.8(8) . . ?
N1 C44 C45 115.6(6) . . ?
C49 C44 C45 120.6(7) . . ?
C47 C48 C49 121.3(8) . . ?
C47 C48 H48 119.3 . . ?
C49 C48 H48 119.3 . . ?
C19 C20 C21 123.3(7) . . ?
C19 C20 H20 118.4 . . ?
C21 C20 H20 118.4 . . ?
N3 C26 C31 122.0(6) . . ?
N3 C26 C27 116.7(6) . . ?
C31 C26 C27 121.3(6) . . ?
C20 C21 C22 117.7(8) . . ?
C20 C21 H21 121.1 . . ?
C22 C21 H21 121.1 . . ?
C24 C23 C22 119.9(7) . . ?
C24 C23 H23 120.1 . . ?
C22 C23 H23 120.1 . . ?
C32 C33 C34 120.7(7) . . ?
C32 C33 H33 119.6 . . ?
C34 C33 H33 119.6 . . ?
N2 C25 C24 124.0(7) . . ?
N2 C25 H25 118.0 . . ?
C24 C25 H25 118.0 . . ?
C51 C50 C49 121.5(7) . . ?
C51 C50 H50 119.3 . . ?
C49 C50 H50 119.3 . . ?
C33 C32 C31 120.1(6) . . ?
C33 C32 H32 119.9 . . ?
C31 C32 H32 119.9 . . ?
N3 C34 C33 119.9(9) . . ?
N3 C34 H34 120.0 . . ?
C33 C34 H34 120.0 . . ?
C32 C31 C30 124.2(6) . . ?
C32 C31 C26 117.1(6) . . ?
C30 C31 C26 118.7(6) . . ?
O6 C18 C17 120.3(7) . . ?
O6 C18 C19 121.6(9) . . ?
C17 C18 C19 118.1(8) . . ?
O5 C45 C46 125.4(11) . . ?
O5 C45 C44 119.1(7) . . ?
C46 C45 C44 115.5(8) . . ?
C18 O6 Ho1 122.6(5) . . ?
C36 O4 Ho1 122.1(5) . . ?
C27 O3 Ho1 122.5(5) . . ?
O4 C36 C37 123.7(7) . . ?
O4 C36 C35 119.6(7) . . ?
C37 C36 C35 116.6(7) . . ?
C27 C28 C29 120.5(7) . . ?
C27 C28 H28 119.8 . . ?
C29 C28 H28 119.8 . . ?
C38 C37 C36 122.6(8) . . ?
C38 C37 H37 118.7 . . ?
C36 C37 H37 118.7 . . ?
O3 C27 C28 123.3(7) . . ?
O3 C27 C26 119.0(7) . . ?
C28 C27 C26 117.7(6) . . ?
C30 C29 C28 122.7(7) . . ?
C30 C29 H29 118.7 . . ?
C28 C29 H29 118.7 . . ?
C43 N4 C35 117.4(7) . . ?
C43 N4 Ho1 129.5(6) . . ?
C35 N4 Ho1 112.9(4) . . ?
C29 C30 C31 119.2(6) . . ?
C29 C30 H30 120.4 . . ?
C31 C30 H30 120.4 . . ?
N4 C43 C42 124.6(8) . . ?
N4 C43 H43 117.7 . . ?
C42 C43 H43 117.7 . . ?
N4 C35 C40 122.9(6) . . ?
N4 C35 C36 116.5(6) . . ?
C40 C35 C36 120.6(7) . . ?
C39 C40 C35 120.2(6) . . ?
C39 C40 C41 123.7(6) . . ?
C35 C40 C41 116.1(7) . . ?
C42 C41 C40 120.7(6) . . ?
C42 C41 H41 119.6 . . ?
C40 C41 H41 119.6 . . ?
C39 C38 C37 121.3(7) . . ?
C39 C38 H38 119.3 . . ?
C37 C38 H38 119.3 . . ?
C41 C42 C43 118.2(7) . . ?
C41 C42 H42 120.9 . . ?
C43 C42 H42 120.9 . . ?
C38 C39 C40 118.7(6) . . ?
C38 C39 H39 120.7 . . ?
C40 C39 H39 120.7 . . ?
C1C P1 C13 114.1(9) . . ?
C1A P1 C13 119.0(4) . . ?
C1C P1 C5 118.8(9) . . ?
C1A P1 C5 110.5(4) . . ?
C13 P1 C5 110.3(3) . . ?
C1A P1 C9A 105.1(4) . . ?
C13 P1 C9A 105.8(4) . . ?
C5 P1 C9A 105.0(4) . . ?
C1C P1 C1B 108.3(9) . . ?
C13 P1 C1B 92.4(5) . . ?
C5 P1 C1B 109.7(5) . . ?
C14 C15 C16 112.2(6) . . ?
C14 C15 H15A 109.2 . . ?
C16 C15 H15A 109.2 . . ?
C14 C15 H15B 109.2 . . ?
C16 C15 H15B 109.2 . . ?
H15A C15 H15B 107.9 . . ?
C6 C5 P1 115.3(5) . . ?
C6 C5 H5A 108.5 . . ?
P1 C5 H5A 108.5 . . ?
C6 C5 H5B 108.5 . . ?
P1 C5 H5B 108.5 . . ?
H5A C5 H5B 107.5 . . ?
C15 C16 H16A 109.5 . . ?
C15 C16 H16B 109.5 . . ?
H16A C16 H16B 109.5 . . ?
C15 C16 H16C 109.5 . . ?
H16A C16 H16C 109.5 . . ?
H16B C16 H16C 109.5 . . ?
C8 C7 C6 113.2(6) . . ?
C8 C7 H7A 108.9 . . ?
C6 C7 H7A 108.9 . . ?
C8 C7 H7B 108.9 . . ?
C6 C7 H7B 108.9 . . ?
H7A C7 H7B 107.8 . . ?
C14 C13 P1 113.0(5) . . ?
C14 C13 H13A 109.0 . . ?
P1 C13 H13A 109.0 . . ?
C14 C13 H13B 109.0 . . ?
P1 C13 H13B 109.0 . . ?
H13A C13 H13B 107.8 . . ?
C7 C8 H8A 109.5 . . ?
C7 C8 H8B 109.5 . . ?
H8A C8 H8B 109.5 . . ?
C7 C8 H8C 109.5 . . ?
H8A C8 H8C 109.5 . . ?
H8B C8 H8C 109.5 . . ?
C15 C14 C13 111.9(6) . . ?
C15 C14 H14A 109.2 . . ?
C13 C14 H14A 109.2 . . ?
C15 C14 H14B 109.2 . . ?
C13 C14 H14B 109.2 . . ?
H14A C14 H14B 107.9 . . ?
C5 C6 C7 112.4(6) . . ?
C5 C6 H6A 109.1 . . ?
C7 C6 H6A 109.1 . . ?
C5 C6 H6B 109.1 . . ?
C7 C6 H6B 109.1 . . ?
H6A C6 H6B 107.9 . . ?
C10A C9A P1 111.9(6) . . ?
C10A C9A H9AA 109.2 . . ?
P1 C9A H9AA 109.2 . . ?
C10A C9A H9AB 109.2 . . ?
P1 C9A H9AB 109.2 . . ?
H9AA C9A H9AB 107.9 . . ?
C11A C10A C9A 116.4(11) . . ?
C11A C10A H10A 108.2 . . ?
C9A C10A H10A 108.2 . . ?
C11A C10A H10B 108.2 . . ?
C9A C10A H10B 108.2 . . ?
H10A C10A H10B 107.3 . . ?
C10A C11A C12A 112.9(13) . . ?
C10A C11A H11A 109.0 . . ?
C12A C11A H11A 109.0 . . ?
C10A C11A H11B 109.0 . . ?
C12A C11A H11B 109.0 . . ?
H11A C11A H11B 107.8 . . ?
C11A C12A H12A 109.5 . . ?
C11A C12A H12B 109.5 . . ?
H12A C12A H12B 109.5 . . ?
C11A C12A H12C 109.5 . . ?
H12A C12A H12C 109.5 . . ?
H12B C12A H12C 109.5 . . ?
P1 C1C C2C 102.6(15) . . ?
P1 C1C H1CA 111.3 . . ?
C2C C1C H1CA 111.3 . . ?
P1 C1C H1CB 111.3 . . ?
C2C C1C H1CB 111.3 . . ?
H1CA C1C H1CB 109.2 . . ?
C3C C2C C1C 106(2) . . ?
C3C C2C H2CA 110.5 . . ?
C1C C2C H2CA 110.5 . . ?
C3C C2C H2CB 110.5 . . ?
C1C C2C H2CB 110.5 . . ?
H2CA C2C H2CB 108.7 . . ?
C3C C4C H4CA 109.5 . . ?
C3C C4C H4CB 109.5 . . ?
H4CA C4C H4CB 109.5 . . ?
C3C C4C H4CC 109.5 . . ?
H4CA C4C H4CC 109.5 . . ?
H4CB C4C H4CC 109.5 . . ?
C4C C3C C2C 94(3) . . ?
C4C C3C H3C 112.8 . . ?
C2C C3C H3C 112.8 . . ?
C4C C3C H3D 112.8 . . ?
C2C C3C H3D 112.8 . . ?
H3C C3C H3D 110.3 . . ?
C2A C1A P1 111.9(7) . . ?
C2A C1A H1E 109.2 . . ?
P1 C1A H1E 109.2 . . ?
C2A C1A H1F 109.2 . . ?
P1 C1A H1F 109.2 . . ?
H1E C1A H1F 107.9 . . ?
C1A C2A C3 114.2(9) . . ?
C1A C2A H2AA 108.7 . . ?
C3 C2A H2AA 108.7 . . ?
C1A C2A H2AB 108.7 . . ?
C3 C2A H2AB 108.7 . . ?
H2AA C2A H2AB 107.6 . . ?
C2B C1B P1 108.4(11) . . ?
C2B C1B H1BA 110.0 . . ?
P1 C1B H1BA 110.0 . . ?
C2B C1B H1BB 110.0 . . ?
P1 C1B H1BB 110.0 . . ?
H1BA C1B H1BB 108.4 . . ?
C1B C2B C3 99.2(13) . . ?
C1B C2B H2E 111.9 . . ?
C3 C2B H2E 111.9 . . ?
C1B C2B H2F 111.9 . . ?
C3 C2B H2F 111.9 . . ?
H2E C2B H2F 109.6 . . ?
C3 C4 H4A 109.5 . . ?
C3 C4 H4B 109.5 . . ?
H4A C4 H4B 109.5 . . ?
C3 C4 H4C 109.5 . . ?
H4A C4 H4C 109.5 . . ?
H4B C4 H4C 109.5 . . ?
C4 C3 C2A 126.2(9) . . ?
C4 C3 C2B 94.8(9) . . ?
C4 C3 H3A 105.8 . . ?
C2A C3 H3A 105.8 . . ?
C4 C3 H3B 105.8 . . ?
C2A C3 H3B 105.8 . . ?
H3A C3 H3B 106.2 . . ?
H1A O1 H1B 101(4) . . ?
H2A O2 H2B 110(3) . . ?

loop_
_geom_bond_atom_site_label_1
_geom_bond_atom_site_label_2
_geom_bond_distance
_geom_bond_site_symmetry_2
_geom_bond_publ_flag
Ho1 O4 2.271(6) . ?
Ho1 O6 2.277(5) . ?
Ho1 O3 2.280(6) . ?
Ho1 O5 2.286(5) . ?
Ho1 N4 2.519(6) . ?
Ho1 N3 2.540(6) . ?
Ho1 N2 2.553(6) . ?
Ho1 N1 2.586(7) . ?
O5 C45 1.311(10) . ?
N3 C34 1.333(9) . ?
N3 C26 1.358(9) . ?
N1 C52 1.321(10) . ?
N1 C44 1.356(9) . ?
C22 C23 1.402(12) . ?
C22 C17 1.418(10) . ?
C22 C21 1.426(11) . ?
N2 C25 1.320(10) . ?
N2 C17 1.381(9) . ?
C51 C50 1.359(11) . ?
C51 C52 1.418(11) . ?
C51 H51 0.9500 . ?
C47 C48 1.313(13) . ?
C47 C46 1.420(11) . ?
C47 H47 0.9500 . ?
C17 C18 1.397(13) . ?
C46 C45 1.378(10) . ?
C46 H46 0.9500 . ?
C49 C48 1.405(12) . ?
C49 C50 1.408(12) . ?
C49 C44 1.413(11) . ?
C19 C20 1.389(11) . ?
C19 C18 1.410(10) . ?
C19 H19 0.9500 . ?
C52 H52 0.9500 . ?
C24 C23 1.371(11) . ?
C24 C25 1.396(10) . ?
C24 H24 0.9500 . ?
C44 C45 1.483(14) . ?
C48 H48 0.9500 . ?
C20 C21 1.401(12) . ?
C20 H20 0.9500 . ?
C26 C31 1.428(8) . ?
C26 C27 1.433(9) . ?
C21 H21 0.9500 . ?
C23 H23 0.9500 . ?
C33 C32 1.348(10) . ?
C33 C34 1.431(9) . ?
C33 H33 0.9500 . ?
C25 H25 0.9500 . ?
C50 H50 0.9500 . ?
C32 C31 1.400(9) . ?
C32 H32 0.9500 . ?
C34 H34 0.9500 . ?
C31 C30 1.422(10) . ?
C18 O6 1.319(9) . ?
O4 C36 1.310(9) . ?
O3 C27 1.324(8) . ?
C36 C37 1.391(11) . ?
C36 C35 1.438(10) . ?
C28 C27 1.393(10) . ?
C28 C29 1.410(9) . ?
C28 H28 0.9500 . ?
C37 C38 1.388(10) . ?
C37 H37 0.9500 . ?
C29 C30 1.368(10) . ?
C29 H29 0.9500 . ?
N4 C43 1.313(9) . ?
N4 C35 1.370(10) . ?
C30 H30 0.9500 . ?
C43 C42 1.399(9) . ?
C43 H43 0.9500 . ?
C35 C40 1.419(9) . ?
C40 C39 1.406(10) . ?
C40 C41 1.420(10) . ?
C41 C42 1.358(10) . ?
C41 H41 0.9500 . ?
C38 C39 1.387(10) . ?
C38 H38 0.9500 . ?
C42 H42 0.9500 . ?
C39 H39 0.9500 . ?
P1 C1C 1.66(2) . ?
P1 C1A 1.769(10) . ?
P1 C13 1.787(6) . ?
P1 C5 1.797(7) . ?
P1 C9A 1.896(11) . ?
P1 C1B 1.965(17) . ?
C15 C14 1.510(10) . ?
C15 C16 1.517(10) . ?
C15 H15A 0.9900 . ?
C15 H15B 0.9900 . ?
C5 C6 1.527(9) . ?
C5 H5A 0.9900 . ?
C5 H5B 0.9900 . ?
C16 H16A 0.9800 . ?
C16 H16B 0.9800 . ?
C16 H16C 0.9800 . ?
C7 C8 1.524(10) . ?
C7 C6 1.529(11) . ?
C7 H7A 0.9900 . ?
C7 H7B 0.9900 . ?
C13 C14 1.533(9) . ?
C13 H13A 0.9900 . ?
C13 H13B 0.9900 . ?
C8 H8A 0.9800 . ?
C8 H8B 0.9800 . ?
C8 H8C 0.9800 . ?
C14 H14A 0.9900 . ?
C14 H14B 0.9900 . ?
C6 H6A 0.9900 . ?
C6 H6B 0.9900 . ?
C9A C10A 1.550(14) . ?
C9A H9AA 0.9900 . ?
C9A H9AB 0.9900 . ?
C10A C11A 1.473(18) . ?
C10A H10A 0.9900 . ?
C10A H10B 0.9900 . ?
C11A C12A 1.556(19) . ?
C11A H11A 0.9900 . ?
C11A H11B 0.9900 . ?
C12A H12A 0.9800 . ?
C12A H12B 0.9800 . ?
C12A H12C 0.9800 . ?
C1C C2C 1.71(3) . ?
C1C H1CA 0.9900 . ?
C1C H1CB 0.9900 . ?
C2C C3C 1.57(4) . ?
C2C H2CA 0.9900 . ?
C2C H2CB 0.9900 . ?
C4C C3C 1.24(5) . ?
C4C H4CA 0.9800 . ?
C4C H4CB 0.9800 . ?
C4C H4CC 0.9800 . ?
C3C H3C 0.9900 . ?
C3C H3D 0.9900 . ?
C1A C2A 1.521(16) . ?
C1A H1E 0.9900 . ?
C1A H1F 0.9900 . ?
C2A C3 1.558(14) . ?
C2A H2AA 0.9900 . ?
C2A H2AB 0.9900 . ?
C1B C2B 1.47(2) . ?
C1B H1BA 0.9900 . ?
C1B H1BB 0.9900 . ?
C2B C3 1.591(18) . ?
C2B H2E 0.9900 . ?
C2B H2F 0.9900 . ?
C4 C3 1.520(14) . ?
C4 H4A 0.9800 . ?
C4 H4B 0.9800 . ?
C4 H4C 0.9800 . ?
C3 H3A 0.9900 . ?
C3 H3B 0.9900 . ?
O1 H1A 0.90(2) . ?
O1 H1B 0.87(2) . ?
O2 H2A 0.90(2) . ?
O2 H2B 0.87(2) . ?

loop_
_geom_torsion_atom_site_label_1
_geom_torsion_atom_site_label_2
_geom_torsion_atom_site_label_3
_geom_torsion_atom_site_label_4
_geom_torsion
_geom_torsion_site_symmetry_1
_geom_torsion_site_symmetry_2
_geom_torsion_site_symmetry_3
_geom_torsion_site_symmetry_4
_geom_torsion_publ_flag
C25 N2 C17 C18 -176.7(6) . . . . ?
Ho1 N2 C17 C18 -6.3(7) . . . . ?
C25 N2 C17 C22 1.4(10) . . . . ?
Ho1 N2 C17 C22 171.8(5) . . . . ?
C23 C22 C17 N2 -1.4(10) . . . . ?
C21 C22 C17 N2 -178.0(6) . . . . ?
C23 C22 C17 C18 176.6(7) . . . . ?
C21 C22 C17 C18 -0.1(10) . . . . ?
C48 C47 C46 C45 0.5(12) . . . . ?
C44 N1 C52 C51 0.7(11) . . . . ?
Ho1 N1 C52 C51 -173.2(5) . . . . ?
C50 C51 C52 N1 -2.5(11) . . . . ?
C52 N1 C44 C49 2.0(10) . . . . ?
Ho1 N1 C44 C49 176.7(5) . . . . ?
C52 N1 C44 C45 -177.7(6) . . . . ?
Ho1 N1 C44 C45 -3.0(7) . . . . ?
C48 C49 C44 N1 178.5(7) . . . . ?
C50 C49 C44 N1 -2.7(10) . . . . ?
C48 C49 C44 C45 -1.8(10) . . . . ?
C50 C49 C44 C45 177.0(6) . . . . ?
C46 C47 C48 C49 -0.7(13) . . . . ?
C50 C49 C48 C47 -177.3(8) . . . . ?
C44 C49 C48 C47 1.4(12) . . . . ?
C18 C19 C20 C21 0.8(11) . . . . ?
C34 N3 C26 C31 -1.6(9) . . . . ?
Ho1 N3 C26 C31 173.6(4) . . . . ?
C34 N3 C26 C27 178.6(6) . . . . ?
Ho1 N3 C26 C27 -6.2(7) . . . . ?
C19 C20 C21 C22 -0.5(12) . . . . ?
C23 C22 C21 C20 -176.4(7) . . . . ?
C17 C22 C21 C20 0.1(11) . . . . ?
C25 C24 C23 C22 1.8(11) . . . . ?
C17 C22 C23 C24 -0.3(11) . . . . ?
C21 C22 C23 C24 176.2(7) . . . . ?
C17 N2 C25 C24 0.2(11) . . . . ?
Ho1 N2 C25 C24 -168.5(5) . . . . ?
C23 C24 C25 N2 -1.9(11) . . . . ?
C52 C51 C50 C49 1.6(11) . . . . ?
C48 C49 C50 C51 179.4(7) . . . . ?
C44 C49 C50 C51 0.8(11) . . . . ?
C34 C33 C32 C31 -1.1(10) . . . . ?
C26 N3 C34 C33 1.9(10) . . . . ?
Ho1 N3 C34 C33 -172.6(4) . . . . ?
C32 C33 C34 N3 -0.5(10) . . . . ?
C33 C32 C31 C30 -179.2(6) . . . . ?
C33 C32 C31 C26 1.3(10) . . . . ?
N3 C26 C31 C32 0.0(9) . . . . ?
C27 C26 C31 C32 179.8(6) . . . . ?
N3 C26 C31 C30 -179.5(6) . . . . ?
C27 C26 C31 C30 0.3(9) . . . . ?
N2 C17 C18 O6 -0.2(9) . . . . ?
C22 C17 C18 O6 -178.2(6) . . . . ?
N2 C17 C18 C19 178.4(6) . . . . ?
C22 C17 C18 C19 0.4(10) . . . . ?
C20 C19 C18 O6 177.8(6) . . . . ?
C20 C19 C18 C17 -0.7(10) . . . . ?
Ho1 O5 C45 C46 -177.6(5) . . . . ?
Ho1 O5 C45 C44 3.8(8) . . . . ?
C47 C46 C45 O5 -179.5(6) . . . . ?
C47 C46 C45 C44 -0.8(10) . . . . ?
N1 C44 C45 O5 -0.1(8) . . . . ?
C49 C44 C45 O5 -179.8(6) . . . . ?
N1 C44 C45 C46 -178.8(6) . . . . ?
C49 C44 C45 C46 1.5(9) . . . . ?
C17 C18 O6 Ho1 8.1(8) . . . . ?
C19 C18 O6 Ho1 -170.5(5) . . . . ?
Ho1 O4 C36 C37 -173.5(5) . . . . ?
Ho1 O4 C36 C35 7.2(9) . . . . ?
O4 C36 C37 C38 179.9(7) . . . . ?
C35 C36 C37 C38 -0.8(11) . . . . ?
Ho1 O3 C27 C28 -170.6(5) . . . . ?
Ho1 O3 C27 C26 9.3(9) . . . . ?
C29 C28 C27 O3 -179.1(6) . . . . ?
C29 C28 C27 C26 1.0(10) . . . . ?
N3 C26 C27 O3 -1.0(9) . . . . ?
C31 C26 C27 O3 179.2(6) . . . . ?
N3 C26 C27 C28 178.8(6) . . . . ?
C31 C26 C27 C28 -1.0(9) . . . . ?
C27 C28 C29 C30 -0.4(11) . . . . ?
C28 C29 C30 C31 -0.3(10) . . . . ?
C32 C31 C30 C29 -179.1(7) . . . . ?
C26 C31 C30 C29 0.3(10) . . . . ?
C35 N4 C43 C42 0.8(11) . . . . ?
Ho1 N4 C43 C42 -175.5(5) . . . . ?
C43 N4 C35 C40 -1.4(10) . . . . ?
Ho1 N4 C35 C40 175.5(5) . . . . ?
C43 N4 C35 C36 179.8(6) . . . . ?
Ho1 N4 C35 C36 -3.3(7) . . . . ?
O4 C36 C35 N4 -2.0(10) . . . . ?
C37 C36 C35 N4 178.7(6) . . . . ?
O4 C36 C35 C40 179.2(6) . . . . ?
C37 C36 C35 C40 -0.1(10) . . . . ?
N4 C35 C40 C39 -178.2(6) . . . . ?
C36 C35 C40 C39 0.5(10) . . . . ?
N4 C35 C40 C41 0.4(9) . . . . ?
C36 C35 C40 C41 179.1(6) . . . . ?
C39 C40 C41 C42 179.8(7) . . . . ?
C35 C40 C41 C42 1.2(10) . . . . ?
C36 C37 C38 C39 1.3(11) . . . . ?
C40 C41 C42 C43 -1.8(11) . . . . ?
N4 C43 C42 C41 0.8(11) . . . . ?
C37 C38 C39 C40 -0.9(11) . . . . ?
C35 C40 C39 C38 0.0(10) . . . . ?
C41 C40 C39 C38 -178.5(7) . . . . ?
C1C P1 C5 C6 175.9(11) . . . . ?
C1A P1 C5 C6 83.9(7) . . . . ?
C13 P1 C5 C6 -49.7(6) . . . . ?
C9A P1 C5 C6 -163.3(6) . . . . ?
C1B P1 C5 C6 50.6(8) . . . . ?
C1C P1 C13 C14 -47.6(11) . . . . ?
C1A P1 C13 C14 46.6(7) . . . . ?
C5 P1 C13 C14 175.7(5) . . . . ?
C9A P1 C13 C14 -71.3(6) . . . . ?
C1B P1 C13 C14 63.8(7) . . . . ?
C16 C15 C14 C13 174.3(6) . . . . ?
P1 C13 C14 C15 165.2(5) . . . . ?
P1 C5 C6 C7 -179.6(6) . . . . ?
C8 C7 C6 C5 58.9(9) . . . . ?
C1A P1 C9A C10A -171.2(9) . . . . ?
C13 P1 C9A C10A -44.4(9) . . . . ?
C5 P1 C9A C10A 72.2(8) . . . . ?
P1 C9A C10A C11A -164.8(10) . . . . ?
C9A C10A C11A C12A -63.8(16) . . . . ?
C13 P1 C1C C2C -77.8(18) . . . . ?
C5 P1 C1C C2C 55.0(19) . . . . ?
C1B P1 C1C C2C -179.1(16) . . . . ?
P1 C1C C2C C3C 142(2) . . . . ?
C1C C2C C3C C4C 172(3) . . . . ?
C13 P1 C1A C2A 67.3(9) . . . . ?
C5 P1 C1A C2A -61.8(9) . . . . ?
C9A P1 C1A C2A -174.5(9) . . . . ?
P1 C1A C2A C3 -175.7(9) . . . . ?
P1 C1B C2B C3 -178.2(9) . . . . ?
C1A C2A C3 C4 -70.6(15) . . . . ?
C1B C2B C3 C4 -172.8(12) . . . . ?
